data_7015129
loop_
_publ_author_name
'Muesmann, Thomas W. T.'
'Zitzer, Christina'
'Mietrach, Andrea'
'Kl\"uner, Thorsten'
'Christoffers, Jens'
'Wickleder, Mathias S.'

_publ_section_title
;
 para-Benzene disulfonic acid and its tetrachloro and tetrafluoro
 derivatives--studies towards polyhalogenated metal-organic-frameworks
 with sulfo analogues of terephthalic acid.
;
_journal_issue 13
_journal_name_full 'Dalton transactions (Cambridge, England : 2003)'
_journal_page_first 3128
_journal_page_last 3141
_journal_paper_doi 10.1039/c0dt01223h
_journal_volume 40
_journal_year 2011
_chemical_formula_moiety 'C6 H8 Cl4 Cu O10 S2'
_chemical_formula_sum 'C6 H8 Cl4 Cu O10 S2'
_chemical_formula_weight 509.58
_chemical_name_systematic
;
?
;
_space_group_IT_number 62
_symmetry_cell_setting orthorhombic
_symmetry_space_group_name_Hall '-P 2ac 2n'
_symmetry_space_group_name_H-M 'P n m a'
_atom_sites_solution_hydrogens geom
_atom_sites_solution_primary direct
_atom_sites_solution_secondary difmap
_audit_creation_method SHELXL-97
_cell_angle_alpha 90.00
_cell_angle_beta 90.00
_cell_angle_gamma 90.00
_cell_formula_units_Z 4
_cell_length_a 7.2127(2)
_cell_length_b 21.4781(6)
_cell_length_c 9.7942(3)
_cell_measurement_reflns_used 9927
_cell_measurement_temperature 153(2)
_cell_measurement_theta_max 34.99
_cell_measurement_theta_min 3.51
_cell_volume 1517.27(8)
_computing_cell_refinement 'Bruker SAINT'
_computing_data_collection 'Bruker APEX2'
_computing_data_reduction 'Bruker SAINT'
_computing_molecular_graphics 'Bruker SHELXTL'
_computing_publication_material 'Bruker SHELXTL'
_computing_structure_refinement 'SHELXL-97 (Sheldrick, 2008)'
_computing_structure_solution 'SHELXS-97 (Sheldrick, 2008)'
_diffrn_ambient_temperature 153(2)
_diffrn_measured_fraction_theta_full 0.992
_diffrn_measured_fraction_theta_max 0.992
_diffrn_measurement_device_type 'Bruker APEX-II CCD'
_diffrn_measurement_method '\f and \w scans'
_diffrn_radiation_monochromator graphite
_diffrn_radiation_source 'fine-focus sealed tube'
_diffrn_radiation_type MoK\a
_diffrn_radiation_wavelength 0.71073
_diffrn_reflns_av_R_equivalents 0.0244
_diffrn_reflns_av_sigmaI/netI 0.0140
_diffrn_reflns_limit_h_max 11
_diffrn_reflns_limit_h_min -9
_diffrn_reflns_limit_k_max 34
_diffrn_reflns_limit_k_min -34
_diffrn_reflns_limit_l_max 15
_diffrn_reflns_limit_l_min -15
_diffrn_reflns_number 26926
_diffrn_reflns_theta_full 35.07
_diffrn_reflns_theta_max 35.07
_diffrn_reflns_theta_min 3.51
_diffrn_standards_number 0
_exptl_absorpt_coefficient_mu 2.466
_exptl_absorpt_correction_T_max 0.8049
_exptl_absorpt_correction_T_min 0.5472
_exptl_absorpt_correction_type numerical
_exptl_absorpt_process_details 'Bruker SAINT'
_exptl_crystal_colour blue
_exptl_crystal_density_diffrn 2.231
_exptl_crystal_density_method 'not measured'
_exptl_crystal_description plates
_exptl_crystal_F_000 1012
_exptl_crystal_size_max 0.28
_exptl_crystal_size_mid 0.13
_exptl_crystal_size_min 0.09
_refine_diff_density_max 2.004
_refine_diff_density_min -1.370
_refine_diff_density_rms 0.095
_refine_ls_extinction_method none
_refine_ls_goodness_of_fit_ref 1.032
_refine_ls_hydrogen_treatment refall
_refine_ls_matrix_type full
_refine_ls_number_parameters 122
_refine_ls_number_reflns 3403
_refine_ls_number_restraints 0
_refine_ls_restrained_S_all 1.032
_refine_ls_R_factor_all 0.0308
_refine_ls_R_factor_gt 0.0266
_refine_ls_shift/su_max 0.002
_refine_ls_shift/su_mean 0.000
_refine_ls_structure_factor_coef Fsqd
_refine_ls_weighting_details 'calc w=1/[\s^2^(Fo^2^)+(0.0365P)^2^+1.7849P] where P=(Fo^2^+2Fc^2^)/3'
_refine_ls_weighting_scheme calc
_refine_ls_wR_factor_gt 0.0707
_refine_ls_wR_factor_ref 0.0736
_reflns_number_gt 3046
_reflns_number_total 3403
_reflns_threshold_expression >2sigma(I)
_cod_data_source_file c0dt01223h.txt
_cod_data_source_block d:\struktur\cuclpbds\cuclpbds
_cod_database_code 7015129

loop_
_symmetry_equiv_pos_as_xyz
'x, y, z'
'-x+1/2, -y, z+1/2'
'x+1/2, -y+1/2, -z+1/2'
'-x, y+1/2, -z'
'-x, -y, -z'
'x-1/2, y, -z-1/2'
'-x-1/2, y-1/2, z-1/2'
'x, -y-1/2, z'

loop_
_atom_site_label
_atom_site_type_symbol
_atom_site_fract_x
_atom_site_fract_y
_atom_site_fract_z
_atom_site_U_iso_or_equiv
_atom_site_adp_type
_atom_site_occupancy
_atom_site_symmetry_multiplicity
_atom_site_calc_flag
_atom_site_refinement_flags
_atom_site_disorder_assembly
_atom_site_disorder_group
Cu1 Cu 0.0000 0.5000 1.0000 0.01089(6) Uani 1 2 d S . .
O1 O 0.15072(14) 0.52507(5) 0.84541(10) 0.01375(16) Uani 1 1 d . . .
H1 H 0.244(4) 0.5433(11) 0.860(3) 0.027(6) Uiso 1 1 d . . .
H2 H 0.100(4) 0.5429(12) 0.789(3) 0.039(7) Uiso 1 1 d . . .
O2 O 0.14377(15) 0.55250(5) 1.12455(10) 0.01556(17) Uani 1 1 d . . .
H3 H 0.251(4) 0.5564(11) 1.120(2) 0.022(5) Uiso 1 1 d . . .
H4 H 0.110(4) 0.5579(12) 1.197(3) 0.039(7) Uiso 1 1 d . . .
S1 S 0.40486(4) 0.399579(13) 1.01581(3) 0.01002(6) Uani 1 1 d . . .
O3 O 0.21023(13) 0.41208(5) 1.03611(11) 0.01546(17) Uani 1 1 d . . .
O4 O 0.48219(14) 0.42355(5) 0.88815(10) 0.01514(17) Uani 1 1 d . . .
O5 O 0.51610(14) 0.41866(5) 1.13342(10) 0.01452(17) Uani 1 1 d . . .
C1 C 0.42734(17) 0.31590(6) 1.00337(12) 0.01108(19) Uani 1 1 d . . .
C2 C 0.29518(18) 0.28257(6) 0.92717(13) 0.01276(19) Uani 1 1 d . . .
Cl1 Cl 0.13952(6) 0.320509(15) 0.82391(4) 0.02313(8) Uani 1 1 d . . .
C3 C 0.57550(18) 0.28275(6) 1.06127(14) 0.0149(2) Uani 1 1 d . . .
Cl2 Cl 0.76971(6) 0.319340(17) 1.12444(6) 0.03482(12) Uani 1 1 d . . .

loop_
_atom_site_aniso_label
_atom_site_aniso_U_11
_atom_site_aniso_U_22
_atom_site_aniso_U_33
_atom_site_aniso_U_23
_atom_site_aniso_U_13
_atom_site_aniso_U_12
Cu1 0.01064(10) 0.01305(10) 0.00897(9) 0.00022(6) -0.00005(6) -0.00180(7)
O1 0.0126(4) 0.0169(4) 0.0118(4) 0.0029(3) -0.0004(3) -0.0019(3)
O2 0.0128(4) 0.0212(4) 0.0127(4) -0.0036(3) -0.0001(3) -0.0030(3)
S1 0.01012(12) 0.00871(11) 0.01123(11) -0.00010(8) 0.00007(9) 0.00045(9)
O3 0.0110(4) 0.0139(4) 0.0215(4) -0.0004(3) 0.0015(3) 0.0027(3)
O4 0.0157(4) 0.0165(4) 0.0133(4) 0.0037(3) 0.0011(3) -0.0011(3)
O5 0.0142(4) 0.0152(4) 0.0141(4) -0.0044(3) -0.0018(3) -0.0003(3)
C1 0.0108(5) 0.0096(4) 0.0129(5) 0.0000(3) -0.0016(3) 0.0004(3)
C2 0.0139(5) 0.0110(4) 0.0133(4) 0.0006(3) -0.0044(4) 0.0007(4)
Cl1 0.02717(17) 0.01437(13) 0.02785(17) 0.00067(11) -0.01748(13) 0.00300(11)
C3 0.0122(5) 0.0102(4) 0.0224(5) -0.0004(4) -0.0055(4) -0.0005(4)
Cl2 0.02041(17) 0.01267(14) 0.0714(3) -0.00398(16) -0.02439(19) -0.00020(12)

loop_
_atom_type_symbol
_atom_type_description
_atom_type_scat_dispersion_real
_atom_type_scat_dispersion_imag
_atom_type_scat_source
C C 0.0033 0.0016 'International Tables Vol C Tables 4.2.6.8 and 6.1.1.4'
H H 0.0000 0.0000 'International Tables Vol C Tables 4.2.6.8 and 6.1.1.4'
O O 0.0106 0.0060 'International Tables Vol C Tables 4.2.6.8 and 6.1.1.4'
S S 0.1246 0.1234 'International Tables Vol C Tables 4.2.6.8 and 6.1.1.4'
Cl Cl 0.1484 0.1585 'International Tables Vol C Tables 4.2.6.8 and 6.1.1.4'
Cu Cu 0.3201 1.2651 'International Tables Vol C Tables 4.2.6.8 and 6.1.1.4'

loop_
_geom_angle_atom_site_label_1
_geom_angle_atom_site_label_2
_geom_angle_atom_site_label_3
_geom_angle
_geom_angle_site_symmetry_1
_geom_angle_site_symmetry_3
_geom_angle_publ_flag
O1 Cu1 O1 180.0 5_567 . ?
O1 Cu1 O2 88.30(4) 5_567 . ?
O1 Cu1 O2 91.70(4) . . ?
O1 Cu1 O2 91.70(4) 5_567 5_567 ?
O1 Cu1 O2 88.30(4) . 5_567 ?
O2 Cu1 O2 180.00(5) . 5_567 ?
O1 Cu1 O3 91.16(4) 5_567 . ?
O1 Cu1 O3 88.84(4) . . ?
O2 Cu1 O3 91.50(4) . . ?
O2 Cu1 O3 88.50(4) 5_567 . ?
O1 Cu1 O3 88.84(4) 5_567 5_567 ?
O1 Cu1 O3 91.16(4) . 5_567 ?
O2 Cu1 O3 88.50(4) . 5_567 ?
O2 Cu1 O3 91.50(4) 5_567 5_567 ?
O3 Cu1 O3 180.0 . 5_567 ?
Cu1 O1 H1 118.5(18) . . ?
Cu1 O1 H2 116(2) . . ?
H1 O1 H2 106(3) . . ?
Cu1 O2 H3 123.3(18) . . ?
Cu1 O2 H4 120(2) . . ?
H3 O2 H4 111(3) . . ?
O3 S1 O5 111.91(6) . . ?
O3 S1 O4 115.04(6) . . ?
O5 S1 O4 111.43(6) . . ?
O3 S1 C1 106.34(6) . . ?
O5 S1 C1 106.41(6) . . ?
O4 S1 C1 104.95(6) . . ?
O3 S1 Cu1 27.58(4) . . ?
O5 S1 Cu1 107.95(4) . . ?
O4 S1 Cu1 93.50(4) . . ?
C1 S1 Cu1 131.22(4) . . ?
S1 O3 Cu1 136.58(6) . . ?
C3 C1 C2 118.18(11) . . ?
C3 C1 S1 123.02(9) . . ?
C2 C1 S1 118.74(9) . . ?
C2 C2 C1 120.60(7) 8_565 . ?
C2 C2 Cl1 118.34(4) 8_565 . ?
C1 C2 Cl1 120.95(9) . . ?
C1 C3 C3 120.47(7) . 8_565 ?
C1 C3 Cl2 122.23(10) . . ?
C3 C3 Cl2 117.17(4) 8_565 . ?

loop_
_geom_bond_atom_site_label_1
_geom_bond_atom_site_label_2
_geom_bond_distance
_geom_bond_site_symmetry_2
_geom_bond_publ_flag
Cu1 O1 1.9402(9) 5_567 ?
Cu1 O1 1.9402(9) . ?
Cu1 O2 1.9582(10) . ?
Cu1 O2 1.9582(10) 5_567 ?
Cu1 O3 2.4475(10) . ?
Cu1 O3 2.4475(10) 5_567 ?
O1 H1 0.79(3) . ?
O1 H2 0.76(3) . ?
O2 H3 0.78(3) . ?
O2 H4 0.76(3) . ?
S1 O3 1.4430(10) . ?
S1 O5 1.4624(10) . ?
S1 O4 1.4627(10) . ?
S1 C1 1.8088(12) . ?
C1 C3 1.4037(17) . ?
C1 C2 1.4064(17) . ?
C2 C2 1.399(2) 8_565 ?
C2 Cl1 1.7169(12) . ?
C3 C3 1.407(2) 8_565 ?
C3 Cl2 1.7212(13) . ?

loop_
_geom_torsion_atom_site_label_1
_geom_torsion_atom_site_label_2
_geom_torsion_atom_site_label_3
_geom_torsion_atom_site_label_4
_geom_torsion
_geom_torsion_site_symmetry_1
_geom_torsion_site_symmetry_2
_geom_torsion_site_symmetry_3
_geom_torsion_site_symmetry_4
_geom_torsion_publ_flag
O1 Cu1 S1 O3 32.61(10) 5_567 . . . ?
O1 Cu1 S1 O3 -147.39(10) . . . . ?
O2 Cu1 S1 O3 119.19(10) . . . . ?
O2 Cu1 S1 O3 -60.81(10) 5_567 . . . ?
O3 Cu1 S1 O3 180.0 5_567 . . . ?
O1 Cu1 S1 O5 -70.51(5) 5_567 . . . ?
O1 Cu1 S1 O5 109.49(5) . . . . ?
O2 Cu1 S1 O5 16.07(5) . . . . ?
O2 Cu1 S1 O5 -163.93(5) 5_567 . . . ?
O3 Cu1 S1 O5 -103.12(10) . . . . ?
O3 Cu1 S1 O5 76.88(10) 5_567 . . . ?
O1 Cu1 S1 O4 175.63(5) 5_567 . . . ?
O1 Cu1 S1 O4 -4.37(5) . . . . ?
O2 Cu1 S1 O4 -97.80(5) . . . . ?
O2 Cu1 S1 O4 82.20(5) 5_567 . . . ?
O3 Cu1 S1 O4 143.01(10) . . . . ?
O3 Cu1 S1 O4 -36.99(10) 5_567 . . . ?
O1 Cu1 S1 C1 62.22(6) 5_567 . . . ?
O1 Cu1 S1 C1 -117.78(6) . . . . ?
O2 Cu1 S1 C1 148.79(6) . . . . ?
O2 Cu1 S1 C1 -31.21(6) 5_567 . . . ?
O3 Cu1 S1 C1 29.60(10) . . . . ?
O3 Cu1 S1 C1 -150.40(10) 5_567 . . . ?
O5 S1 O3 Cu1 86.99(10) . . . . ?
O4 S1 O3 Cu1 -41.51(11) . . . . ?
C1 S1 O3 Cu1 -157.22(8) . . . . ?
O1 Cu1 O3 S1 -148.56(9) 5_567 . . . ?
O1 Cu1 O3 S1 31.44(9) . . . . ?
O2 Cu1 O3 S1 -60.22(10) . . . . ?
O2 Cu1 O3 S1 119.78(10) 5_567 . . . ?
O3 Cu1 O3 S1 58(7) 5_567 . . . ?
O3 S1 C1 C3 -141.08(11) . . . . ?
O5 S1 C1 C3 -21.63(13) . . . . ?
O4 S1 C1 C3 96.59(12) . . . . ?
Cu1 S1 C1 C3 -154.87(9) . . . . ?
O3 S1 C1 C2 41.84(12) . . . . ?
O5 S1 C1 C2 161.29(10) . . . . ?
O4 S1 C1 C2 -80.49(11) . . . . ?
Cu1 S1 C1 C2 28.05(12) . . . . ?
C3 C1 C2 C2 9.87(14) . . . 8_565 ?
S1 C1 C2 C2 -172.90(4) . . . 8_565 ?
C3 C1 C2 Cl1 -166.06(10) . . . . ?
S1 C1 C2 Cl1 11.16(15) . . . . ?
C2 C1 C3 C3 -9.86(14) . . . 8_565 ?
S1 C1 C3 C3 173.04(5) . . . 8_565 ?
C2 C1 C3 Cl2 165.80(10) . . . . ?
S1 C1 C3 Cl2 -11.30(17) . . . . ?
